data_7716435
loop_
_publ_author_name
'Kirk, Ryan M.'
'HIll, Anthony F'

_publ_section_title
;
 &#x3c3;-Arsolido complexes.
;
_journal_issue 28
_journal_name_full 'Dalton transactions (Cambridge, England : 2003)'
_journal_page_first 11809
_journal_page_last 11829
_journal_paper_doi 10.1039/d4dt01308e
_journal_volume 53
_journal_year 2024
_chemical_formula_moiety 'C16 H17 As Mo O3'
_chemical_formula_sum 'C16 H17 As Mo O3'
_chemical_formula_weight 428.15
_chemical_properties_physical Air-sensitive
_space_group_crystal_system triclinic
_space_group_IT_number 2
_space_group_name_Hall '-P 1'
_space_group_name_H-M_alt 'P -1'
_atom_sites_solution_hydrogens geom
_atom_sites_solution_primary dual
_audit_creation_date 2022-01-29
_audit_creation_method
;
Olex2 1.3
(compiled 2020.11.12 svn.r5f609507 for OlexSys, GUI svn.r6408)
;
_audit_update_record
;
2022-01-29 deposited with the CCDC.	2024-06-19 downloaded from the CCDC.
;
_cell_angle_alpha 78.829(3)
_cell_angle_beta 88.971(3)
_cell_angle_gamma 72.297(2)
_cell_formula_units_Z 2
_cell_length_a 7.6134(2)
_cell_length_b 7.7893(2)
_cell_length_c 14.8554(6)
_cell_measurement_reflns_used 9797
_cell_measurement_temperature 150.01(10)
_cell_measurement_theta_max 72.9290
_cell_measurement_theta_min 6.0660
_cell_volume 822.56(5)
_computing_cell_refinement 'CrysAlisPro 1.171.40.82a (Rigaku OD, 2020)'
_computing_data_collection 'CrysAlisPro 1.171.40.82a (Rigaku OD, 2020)'
_computing_data_reduction 'CrysAlisPro 1.171.40.82a (Rigaku OD, 2020)'
_computing_molecular_graphics 'Olex2 1.3 (Dolomanov et al., 2009)'
_computing_publication_material 'Olex2 1.3 (Dolomanov et al., 2009)'
_computing_structure_refinement 'SHELXL 2018/3 (Sheldrick, 2015)'
_computing_structure_solution 'SHELXT  (Sheldrick, 2015)'
_diffrn_ambient_environment N~2~
_diffrn_ambient_temperature 150.01(10)
_diffrn_detector 'CCD plate'
_diffrn_detector_area_resol_mean 8.1297
_diffrn_detector_type EosS2
_diffrn_measured_fraction_theta_full 0.999
_diffrn_measured_fraction_theta_max 0.993
_diffrn_measurement_details
;
List of Runs (angles in degrees, time in seconds):

  # Type    Start    End  Width  t~exp~   \w     \q     \k     \f   Frames
#--------------------------------------------------------------------------
  1  \w    -62.00  32.00   1.00    2.00    --  -36.63  19.00 -30.00   94
  2  \w    -55.00  33.00   1.00    2.00    --  -36.63  38.00-150.00   88
  3  \w    -53.00  31.00   1.00    2.00    --  -36.63  38.00 120.00   84
  4  \w    -54.00 -12.00   1.00    2.00    --  -36.63 125.00 -51.00   42
  5  \w     24.00  58.00   1.00    2.00    --   36.63  57.00  90.00   34
  6  \w      7.00 104.00   1.00    2.00    --   36.63  19.00-120.00   97
  7  \w     14.00  51.00   1.00    2.00    --   36.63  70.00 124.52   37
  8  \w     19.00  62.00   1.00    2.00    --   36.63  38.00-180.00   43
  9  \w     24.00  99.00   1.00    2.00    --   36.63  64.00 -41.73   75
 10  \w     28.00  57.00   1.00    2.00    --   36.63 -77.00-180.00   29
 11  \w     65.00  91.00   1.00    2.00    --   36.63  73.00-112.13   26
 12  \w     21.00  46.00   1.00    2.00    --   36.63  57.00 -60.00   25
 13  \w     21.00  47.00   1.00    2.00    --   36.63  57.00  60.00   26
 14  \w     20.00  87.00   1.00    2.00    --   36.63  38.00  90.00   67
 15  \w     20.00  46.00   1.00    2.00    --   36.63  57.00  30.00   26
 16  \w     69.00  94.00   1.00    2.00    --   36.63  57.00  90.00   25
 17  \w     14.00  53.00   1.00    2.00    --   36.63  73.00-112.13   39
 18  \w     40.00  72.00   1.00    2.00    --   36.63-125.00 -30.00   32
 19  \w     13.00  62.00   1.00    2.00    --   36.63  72.00-168.61   49
 20  \w     51.00  87.00   1.00    2.00    --   36.63-125.00 120.00   36
 21  \w     92.00 133.00   1.00    5.00    --  109.00  61.00  60.00   41
 22  \w     41.00 126.00   1.00    5.00    --  109.00 -45.00-180.00   85
 23  \w     40.00  67.00   1.00    5.00    --  109.00-111.00 -60.00   27
 24  \w     92.00 118.00   1.00    5.00    --  109.00  45.00-150.00   26
 25  \w    139.00 166.00   1.00    5.00    --  109.00  61.00  90.00   27
 26  \w    153.00 178.00   1.00    5.00    --  109.00  30.00-180.00   25
 27  \w    124.00 149.00   1.00    5.00    --  109.00  45.00-150.00   25
 28  \w     55.00  81.00   1.00    5.00    --  109.00 -95.00-180.00   26
 29  \w     93.00 139.00   1.00    5.00    --  109.00  45.00 -90.00   46
 30  \w    139.00 165.00   1.00    5.00    --  109.00  61.00  60.00   26
 31  \w     91.00 117.00   1.00    5.00    --  109.00  61.00  90.00   26
 32  \w    124.00 151.00   1.00    5.00    --  109.00  45.00 150.00   27
 33  \w     92.00 117.00   1.00    5.00    --  109.00  45.00 150.00   25
 34  \w     93.00 152.00   1.00    5.00    --  109.00  45.00  30.00   59
 35  \w     90.00 115.00   1.00    5.00    --  109.00  30.00-180.00   25
 36  \w     44.00  73.00   1.00    5.00    --  109.00 -77.00-180.00   29
 37  \w     93.00 123.00   1.00    5.00    --  109.00  45.00 120.00   30
 38  \w     92.00 156.00   1.00    5.00    --  109.00  45.00 -30.00   64
 39  \w    137.00 175.00   1.00    5.00    --  109.00  61.00-150.00   38
 40  \w     92.00 117.00   1.00    5.00    --  109.00  61.00-150.00   25
 41  \w    148.00 173.00   1.00    5.00    --  109.00  61.00 120.00   25
 42  \w    151.00 176.00   1.00    5.00    --  109.00  61.00 -30.00   25
 43  \w    132.00 169.00   1.00    5.00    --  109.00 111.00   0.00   37
 44  \w    125.00 164.00   1.00    5.00    --  109.00  45.00 120.00   39
 45  \w     91.00 117.00   1.00    5.00    --  109.00  61.00 -30.00   26
 46  \w     85.00 111.00   1.00    5.00    --  109.00 -77.00-180.00   26
 47  \w     91.00 118.00   1.00    5.00    --  109.00  61.00 120.00   27
 48  \w     94.00 144.00   1.00    5.00    --  109.00  45.00   0.00   50
 49  \w     93.00 120.00   1.00    5.00    --  109.00  45.00  60.00   27
 50  \w     92.00 117.00   1.00    5.00    --  109.00  61.00   0.00   25
 51  \w    133.00 158.00   1.00    5.00    --  109.00  61.00   0.00   25
 52  \w     92.00 117.00   1.00    5.00    --  109.00  61.00-180.00   25
 53  \w    134.00 176.00   1.00    5.00    --  109.00  61.00-180.00   42
 54  \w     93.00 134.00   1.00    5.00    --  109.00  45.00  90.00   41
 55  \w    138.00 164.00   1.00    5.00    --  109.00  45.00 -60.00   26
 56  \w     91.00 166.00   1.00    5.00    --  109.00  61.00  30.00   75
 57  \w     40.00  73.00   1.00    5.00    --  109.00-111.00-180.00   33
 58  \w     84.00 109.00   1.00    5.00    --  109.00-111.00-180.00   25
 59  \w     84.00 109.00   1.00    5.00    --  109.00-111.00  90.00   25
 60  \w     92.00 123.00   1.00    5.00    --  109.00  61.00 -60.00   31
 61  \w     93.00 125.00   1.00    5.00    --  109.00  45.00 -60.00   32
 62  \w     91.00 173.00   1.00    5.00    --  109.00  61.00 -90.00   82
 63  \w     93.00 119.00   1.00    5.00    --  109.00  45.00-180.00   26
 64  \w     41.00  75.00   1.00    5.00    --  109.00-111.00  90.00   34
 65  \w     43.00  94.00   1.00    5.00    --  109.00 -61.00 -60.00   51
 66  \w     89.00 115.00   1.00    5.00    --  109.00  30.00 120.00   26
 67  \w     92.00 129.00   1.00    5.00    --  109.00  30.00  30.00   37
 68  \w     92.00 124.00   1.00    5.00    --  109.00  30.00-120.00   32
 69  \w     92.00 118.00   1.00    5.00    --  109.00  61.00-120.00   26
 70  \w     58.00 106.00   1.00    5.00    --  109.00 -95.00-150.00   48
 71  \w     39.00  86.00   1.00    5.00    --  109.00 -30.00 120.00   47
 72  \w     46.00  72.00   1.00    5.00    --  109.00-111.00  60.00   26
 73  \w     73.00 109.00   1.00    5.00    --  109.00-111.00  60.00   36
 74  \w     39.00 107.00   1.00    5.00    --  109.00-111.00 150.00   68
 75  \w     91.00 152.00   1.00    5.00    --  109.00  30.00 -30.00   61
 76  \w     77.00 102.00   1.00    5.00    --  109.00  15.00-120.00   25
 77  \w     88.00 115.00   1.00    5.00    --  109.00  30.00   0.00   27
 78  \w     45.00  90.00   1.00    5.00    --  109.00-111.00   0.00   45
 79  \w     47.00  97.00   1.00    5.00    --  109.00-111.00  30.00   50
 80  \w    141.00 171.00   1.00    5.00    --  109.00  45.00-120.00   30
 81  \w     91.00 118.00   1.00    5.00    --  109.00  61.00 150.00   27
 82  \w    143.00 173.00   1.00    5.00    --  109.00  61.00 150.00   30
 83  \w     46.00  78.00   1.00    5.00    --  109.00-111.00 120.00   32
 84  \w     84.00 109.00   1.00    5.00    --  109.00-111.00 120.00   25
 85  \w    112.00 139.00   1.00    5.00    --  109.00 111.00  60.00   27
 86  \w    148.00 173.00   1.00    5.00    --  109.00 111.00  60.00   25
 87  \w     92.00 118.00   1.00    5.00    --  109.00  45.00-120.00   26
 88  \w     89.00 122.00   1.00    5.00    --  109.00  30.00 -90.00   33
 89  \w     76.00 107.00   1.00    5.00    --  109.00-111.00 -60.00   31
;
_diffrn_measurement_device 'four-circle diffractometer'
_diffrn_measurement_device_type 'SuperNova, Dual, Cu at home/near, EosS2'
_diffrn_measurement_method '\w scans'
_diffrn_orient_matrix_type 'CrysAlisPro convention (1999,Acta A55,543-557)'
_diffrn_orient_matrix_UB_11 0.2107083000
_diffrn_orient_matrix_UB_12 -0.0383228000
_diffrn_orient_matrix_UB_13 -0.0017596000
_diffrn_orient_matrix_UB_21 -0.0107632000
_diffrn_orient_matrix_UB_22 0.0266768000
_diffrn_orient_matrix_UB_23 -0.1054680000
_diffrn_orient_matrix_UB_31 -0.0263318000
_diffrn_orient_matrix_UB_32 0.2065858000
_diffrn_orient_matrix_UB_33 -0.0081263000
_diffrn_radiation_monochromator mirror
_diffrn_radiation_probe x-ray
_diffrn_radiation_type 'Cu K\a'
_diffrn_radiation_wavelength 1.54184
_diffrn_reflns_av_unetI/netI 0.0183
_diffrn_reflns_Laue_measured_fraction_full 0.999
_diffrn_reflns_Laue_measured_fraction_max 0.993
_diffrn_reflns_limit_h_max 9
_diffrn_reflns_limit_h_min -9
_diffrn_reflns_limit_k_max 9
_diffrn_reflns_limit_k_min -9
_diffrn_reflns_limit_l_max 18
_diffrn_reflns_limit_l_min -18
_diffrn_reflns_number 9139
_diffrn_reflns_point_group_measured_fraction_full 0.999
_diffrn_reflns_point_group_measured_fraction_max 0.993
_diffrn_reflns_theta_full 67.684
_diffrn_reflns_theta_max 73.152
_diffrn_reflns_theta_min 6.079
_diffrn_source 'micro-focus sealed X-ray tube'
_diffrn_source_type 'SuperNova (Cu) X-ray Source'
_exptl_absorpt_coefficient_mu 8.814
_exptl_absorpt_correction_T_max 1.00000
_exptl_absorpt_correction_T_min 0.87862
_exptl_absorpt_correction_type multi-scan
_exptl_absorpt_process_details
;
CrysAlisPro 1.171.40.82a (Rigaku Oxford Diffraction, 2020)
Empirical absorption correction using spherical harmonics,
implemented in SCALE3 ABSPACK scaling algorithm.
;
_exptl_crystal_colour orange
_exptl_crystal_colour_primary orange
_exptl_crystal_density_diffrn 1.729
_exptl_crystal_description prism
_exptl_crystal_F_000 424
_exptl_crystal_recrystallization_method 'Re-crystallisation from solvent: n-pentane'
_exptl_crystal_size_max 0.193
_exptl_crystal_size_mid 0.165
_exptl_crystal_size_min 0.095
_refine_diff_density_max 0.595
_refine_diff_density_min -0.949
_refine_diff_density_rms 0.090
_refine_ls_extinction_method none
_refine_ls_goodness_of_fit_ref 1.114
_refine_ls_hydrogen_treatment constr
_refine_ls_matrix_type full
_refine_ls_number_parameters 195
_refine_ls_number_reflns 9139
_refine_ls_number_restraints 0
_refine_ls_restrained_S_all 1.114
_refine_ls_R_factor_all 0.0403
_refine_ls_R_factor_gt 0.0391
_refine_ls_shift/su_max 0.001
_refine_ls_shift/su_mean 0.000
_refine_ls_structure_factor_coef Fsqd
_refine_ls_weighting_details 'w=1/[\s^2^(Fo^2^)+(0.0779P)^2^+0.6294P] where P=(Fo^2^+2Fc^2^)/3'
_refine_ls_weighting_scheme calc
_refine_ls_wR_factor_gt 0.1115
_refine_ls_wR_factor_ref 0.1121
_reflns_Friedel_coverage 0.000
_reflns_number_gt 8625
_reflns_number_total 9139
_reflns_threshold_expression 'I > 2\s(I)'
_twin_special_details
;
Component 2 rotated by 179.9961\% 
around [0.00 -0.00 1.00] (reciprocal) or [0.08 -0.37 0.93] (direct)
;
_cod_data_source_file d4dt01308e2.cif
_cod_data_source_block rmk_219_a_scale_twin_twin1_hklf4
_cod_depositor_comments 'Adding full bibliography for 7716434--7716441.cif.'
_cod_database_code 7716435
_shelx_shelxl_version_number 2018/3
_chemical_oxdiff_formula 'C16 H17 As1 Mo1 O3 '
_chemical_oxdiff_usercomment 'pentane evap at -30'
_shelx_space_group_comment
;
The symmetry employed for this shelxl refinement is uniquely defined
by the following loop, which should always be used as a source of
symmetry information in preference to the above space-group names.
They are only intended as comments.
;
_shelx_estimated_absorpt_t_max 0.488
_shelx_estimated_absorpt_t_min 0.281
_olex2_refinement_description
;
1. Twinned data refinement
 Scales: 0.6737(10)
 0.3263(10)
2. Fixed Uiso
 At 1.2 times of:
  All C(H) groups
 At 1.5 times of:
  All C(H,H,H) groups
3.a Aromatic/amide H refined with riding coordinates:
 C13(H13), C16(H16), C12(H12), C14(H14), C15(H15)
3.b Idealised Me refined as rotating group:
 C8(H8A,H8B,H8C), C10(H10A,H10B,H10C), C11(H11A,H11B,H11C), C9(H9A,H9B,H9C)
;
_olex2_submission_special_instructions 'No special instructions were received'
_oxdiff_exptl_absorpt_empirical_details
;
Empirical correction (ABSPACK) includes:
- Absorption correction using spherical harmonics
- Frame scaling
;
_oxdiff_exptl_absorpt_empirical_full_max 1.225
_oxdiff_exptl_absorpt_empirical_full_min 0.852
_oxdiff_twin_integration_method simultaneous
_oxdiff_twin_items 2

loop_
_space_group_symop_operation_xyz
'x, y, z'
'-x, -y, -z'

loop_
_atom_site_label
_atom_site_type_symbol
_atom_site_fract_x
_atom_site_fract_y
_atom_site_fract_z
_atom_site_U_iso_or_equiv
_atom_site_adp_type
_atom_site_occupancy
_atom_site_site_symmetry_order
_atom_site_calc_flag
_atom_site_refinement_flags_posn
_atom_site_refinement_flags_adp
_atom_site_refinement_flags_occupancy
_atom_site_disorder_assembly
_atom_site_disorder_group
Mo1 Mo 0.23518(5) 0.80507(5) 0.82511(2) 0.01833(13) Uani 1 1 d . . . . .
As1 As 0.32589(6) 0.55573(7) 0.71274(3) 0.02058(15) Uani 1 1 d . . . . .
O2 O -0.0917(6) 0.8759(7) 0.9580(3) 0.0466(11) Uani 1 1 d . . . . .
O3 O -0.1095(5) 0.8894(7) 0.6923(3) 0.0437(11) Uani 1 1 d . . . . .
C3 C 0.0172(7) 0.8546(8) 0.7403(3) 0.0272(10) Uani 1 1 d . . . . .
C7 C 0.5914(7) 0.4509(8) 0.7320(4) 0.0308(11) Uani 1 1 d . . . . .
C1 C 0.2686(8) 0.5586(8) 0.9019(3) 0.0320(11) Uani 1 1 d . . . . .
C13 C 0.5315(7) 0.8187(8) 0.8512(3) 0.0291(11) Uani 1 1 d . . . . .
H13 H 0.627422 0.713005 0.874646 0.035 Uiso 1 1 calc R U . . .
O1 O 0.2896(8) 0.4184(7) 0.9496(3) 0.0528(13) Uani 1 1 d . . . . .
C16 C 0.3318(7) 1.0549(7) 0.7509(3) 0.0267(10) Uani 1 1 d . . . . .
H16 H 0.273539 1.132322 0.696971 0.032 Uiso 1 1 calc R U . . .
C6 C 0.6747(7) 0.5055(8) 0.6557(4) 0.0346(12) Uani 1 1 d . . . . .
C12 C 0.4833(7) 0.8951(8) 0.7565(3) 0.0259(10) Uani 1 1 d . . . . .
H12 H 0.541686 0.847660 0.707169 0.031 Uiso 1 1 calc R U . . .
C14 C 0.4075(7) 0.9323(8) 0.9032(3) 0.0297(11) Uani 1 1 d . . . . .
H14 H 0.407617 0.914554 0.966949 0.036 Uiso 1 1 calc R U . . .
C8 C 0.2194(9) 0.8329(9) 0.5360(4) 0.0393(13) Uani 1 1 d . . . . .
H8A H 0.119261 0.782890 0.533723 0.059 Uiso 1 1 calc R U . . .
H8B H 0.263626 0.857708 0.475421 0.059 Uiso 1 1 calc R U . . .
H8C H 0.177288 0.945001 0.558892 0.059 Uiso 1 1 calc R U . . .
C15 C 0.2831(7) 1.0778(8) 0.8411(4) 0.0297(10) Uani 1 1 d . . . . .
H15 H 0.186513 1.171831 0.856884 0.036 Uiso 1 1 calc R U . . .
C4 C 0.3728(7) 0.6973(8) 0.5984(3) 0.0267(10) Uani 1 1 d . . . . .
C5 C 0.5547(8) 0.6418(8) 0.5819(3) 0.0324(12) Uani 1 1 d . . . . .
C10 C 0.8802(9) 0.4321(12) 0.6446(6) 0.0553(19) Uani 1 1 d . . . . .
H10A H 0.927904 0.532757 0.622855 0.083 Uiso 1 1 calc R U . . .
H10B H 0.903425 0.352024 0.601181 0.083 Uiso 1 1 calc R U . . .
H10C H 0.939863 0.364954 0.702815 0.083 Uiso 1 1 calc R U . . .
C11 C 0.6781(8) 0.3120(9) 0.8164(5) 0.0458(15) Uani 1 1 d . . . . .
H11A H 0.651910 0.368068 0.869251 0.069 Uiso 1 1 calc R U . . .
H11B H 0.809214 0.268289 0.810557 0.069 Uiso 1 1 calc R U . . .
H11C H 0.628701 0.210774 0.823329 0.069 Uiso 1 1 calc R U . . .
C9 C 0.6371(10) 0.7127(11) 0.4949(4) 0.0488(17) Uani 1 1 d . . . . .
H9A H 0.718284 0.777930 0.508969 0.073 Uiso 1 1 calc R U . . .
H9B H 0.540078 0.794007 0.452477 0.073 Uiso 1 1 calc R U . . .
H9C H 0.705246 0.611117 0.467923 0.073 Uiso 1 1 calc R U . . .
C2 C 0.0275(8) 0.8515(8) 0.9097(3) 0.0313(11) Uani 1 1 d . . . . .

loop_
_atom_site_aniso_label
_atom_site_aniso_U_11
_atom_site_aniso_U_22
_atom_site_aniso_U_33
_atom_site_aniso_U_23
_atom_site_aniso_U_13
_atom_site_aniso_U_12
Mo1 0.01974(19) 0.0211(2) 0.01510(18) -0.00261(14) 0.00242(13) -0.00838(14)
As1 0.0210(3) 0.0218(3) 0.0192(2) -0.0035(2) 0.00111(18) -0.0074(2)
O2 0.048(2) 0.063(3) 0.043(2) -0.026(2) 0.0275(19) -0.031(2)
O3 0.0234(19) 0.064(3) 0.040(2) -0.008(2) -0.0046(15) -0.0092(19)
C3 0.023(2) 0.033(3) 0.026(2) -0.006(2) 0.0062(18) -0.010(2)
C7 0.026(2) 0.026(3) 0.039(3) -0.011(2) -0.0011(19) -0.003(2)
C1 0.047(3) 0.033(3) 0.020(2) -0.004(2) 0.0000(19) -0.018(2)
C13 0.023(2) 0.034(3) 0.033(2) -0.006(2) -0.0037(18) -0.012(2)
O1 0.093(4) 0.035(3) 0.0305(19) 0.0078(19) 0.000(2) -0.028(3)
C16 0.030(2) 0.023(3) 0.028(2) 0.0011(19) 0.0045(18) -0.013(2)
C6 0.028(3) 0.035(3) 0.048(3) -0.022(3) 0.009(2) -0.012(2)
C12 0.025(2) 0.032(3) 0.027(2) -0.009(2) 0.0070(17) -0.017(2)
C14 0.036(3) 0.039(3) 0.024(2) -0.012(2) 0.0020(18) -0.024(2)
C8 0.050(3) 0.044(4) 0.024(2) 0.000(2) -0.005(2) -0.018(3)
C15 0.034(3) 0.026(3) 0.037(2) -0.013(2) 0.011(2) -0.017(2)
C4 0.037(3) 0.029(3) 0.0184(19) -0.0061(19) 0.0032(18) -0.016(2)
C5 0.041(3) 0.038(3) 0.029(2) -0.018(2) 0.014(2) -0.023(2)
C10 0.030(3) 0.061(5) 0.083(5) -0.037(4) 0.017(3) -0.013(3)
C11 0.035(3) 0.035(3) 0.056(4) -0.001(3) -0.012(3) 0.003(3)
C9 0.065(4) 0.060(5) 0.040(3) -0.023(3) 0.030(3) -0.039(4)
C2 0.038(3) 0.036(3) 0.029(2) -0.012(2) 0.008(2) -0.022(2)

loop_
_atom_type_symbol
_atom_type_description
_atom_type_scat_dispersion_real
_atom_type_scat_dispersion_imag
_atom_type_scat_source
C C 0.0181 0.0091 'International Tables Vol C Tables 4.2.6.8 and 6.1.1.4'
H H 0.0000 0.0000 'International Tables Vol C Tables 4.2.6.8 and 6.1.1.4'
As As -0.9300 1.0051 'International Tables Vol C Tables 4.2.6.8 and 6.1.1.4'
Mo Mo -0.0483 2.7339 'International Tables Vol C Tables 4.2.6.8 and 6.1.1.4'
O O 0.0492 0.0322 'International Tables Vol C Tables 4.2.6.8 and 6.1.1.4'

loop_
_geom_angle_atom_site_label_1
_geom_angle_atom_site_label_2
_geom_angle_atom_site_label_3
_geom_angle
_geom_angle_site_symmetry_1
_geom_angle_site_symmetry_3
_geom_angle_publ_flag
C3 Mo1 As1 72.34(15) . . ?
C3 Mo1 C13 150.12(18) . . ?
C3 Mo1 C16 96.32(19) . . ?
C3 Mo1 C12 114.78(18) . . ?
C3 Mo1 C14 145.9(2) . . ?
C3 Mo1 C15 110.6(2) . . ?
C1 Mo1 As1 72.26(15) . . ?
C1 Mo1 C3 106.0(2) . . ?
C1 Mo1 C13 97.1(2) . . ?
C1 Mo1 C16 155.2(2) . . ?
C1 Mo1 C12 122.5(2) . . ?
C1 Mo1 C14 104.1(2) . . ?
C1 Mo1 C15 137.3(2) . . ?
C1 Mo1 C2 77.2(2) . . ?
C13 Mo1 As1 97.66(14) . . ?
C13 Mo1 C16 58.39(18) . . ?
C13 Mo1 C12 35.34(17) . . ?
C16 Mo1 As1 105.39(13) . . ?
C16 Mo1 C12 34.70(18) . . ?
C12 Mo1 As1 83.19(13) . . ?
C14 Mo1 As1 133.09(14) . . ?
C14 Mo1 C13 35.48(19) . . ?
C14 Mo1 C16 58.73(18) . . ?
C14 Mo1 C12 58.86(17) . . ?
C14 Mo1 C15 35.6(2) . . ?
C15 Mo1 As1 139.76(12) . . ?
C15 Mo1 C13 59.0(2) . . ?
C15 Mo1 C16 35.22(17) . . ?
C15 Mo1 C12 58.58(18) . . ?
C2 Mo1 As1 128.89(16) . . ?
C2 Mo1 C3 78.1(2) . . ?
C2 Mo1 C13 126.3(2) . . ?
C2 Mo1 C16 118.7(2) . . ?
C2 Mo1 C12 147.8(2) . . ?
C2 Mo1 C14 93.37(19) . . ?
C2 Mo1 C15 89.4(2) . . ?
C7 As1 Mo1 103.52(16) . . ?
C4 As1 Mo1 103.32(16) . . ?
C4 As1 C7 87.0(2) . . ?
O3 C3 Mo1 177.5(5) . . ?
C6 C7 As1 109.6(4) . . ?
C6 C7 C11 128.0(5) . . ?
C11 C7 As1 122.0(4) . . ?
O1 C1 Mo1 177.1(5) . . ?
Mo1 C13 H13 121.0 . . ?
C12 C13 Mo1 73.3(3) . . ?
C12 C13 H13 126.1 . . ?
C14 C13 Mo1 71.4(3) . . ?
C14 C13 H13 126.1 . . ?
C14 C13 C12 107.8(5) . . ?
Mo1 C16 H16 122.3 . . ?
C12 C16 Mo1 72.7(3) . . ?
C12 C16 H16 125.8 . . ?
C12 C16 C15 108.4(4) . . ?
C15 C16 Mo1 70.9(3) . . ?
C15 C16 H16 125.8 . . ?
C7 C6 C5 116.5(5) . . ?
C7 C6 C10 122.8(6) . . ?
C5 C6 C10 120.7(6) . . ?
Mo1 C12 H12 121.7 . . ?
C13 C12 Mo1 71.4(3) . . ?
C13 C12 H12 126.1 . . ?
C16 C12 Mo1 72.6(3) . . ?
C16 C12 C13 107.9(4) . . ?
C16 C12 H12 126.1 . . ?
Mo1 C14 H14 120.2 . . ?
C13 C14 Mo1 73.1(3) . . ?
C13 C14 H14 126.0 . . ?
C13 C14 C15 108.0(4) . . ?
C15 C14 Mo1 72.5(3) . . ?
C15 C14 H14 126.0 . . ?
H8A C8 H8B 109.5 . . ?
H8A C8 H8C 109.5 . . ?
H8B C8 H8C 109.5 . . ?
C4 C8 H8A 109.5 . . ?
C4 C8 H8B 109.5 . . ?
C4 C8 H8C 109.5 . . ?
Mo1 C15 H15 120.0 . . ?
C16 C15 Mo1 73.9(3) . . ?
C16 C15 C14 107.9(5) . . ?
C16 C15 H15 126.0 . . ?
C14 C15 Mo1 71.9(3) . . ?
C14 C15 H15 126.0 . . ?
C8 C4 As1 122.0(4) . . ?
C5 C4 As1 110.1(4) . . ?
C5 C4 C8 127.6(5) . . ?
C6 C5 C9 119.9(5) . . ?
C4 C5 C6 116.0(5) . . ?
C4 C5 C9 124.1(6) . . ?
C6 C10 H10A 109.5 . . ?
C6 C10 H10B 109.5 . . ?
C6 C10 H10C 109.5 . . ?
H10A C10 H10B 109.5 . . ?
H10A C10 H10C 109.5 . . ?
H10B C10 H10C 109.5 . . ?
C7 C11 H11A 109.5 . . ?
C7 C11 H11B 109.5 . . ?
C7 C11 H11C 109.5 . . ?
H11A C11 H11B 109.5 . . ?
H11A C11 H11C 109.5 . . ?
H11B C11 H11C 109.5 . . ?
C5 C9 H9A 109.5 . . ?
C5 C9 H9B 109.5 . . ?
C5 C9 H9C 109.5 . . ?
H9A C9 H9B 109.5 . . ?
H9A C9 H9C 109.5 . . ?
H9B C9 H9C 109.5 . . ?
O2 C2 Mo1 179.1(5) . . ?

loop_
_geom_bond_atom_site_label_1
_geom_bond_atom_site_label_2
_geom_bond_distance
_geom_bond_site_symmetry_2
_geom_bond_publ_flag
Mo1 As1 2.7267(6) . ?
Mo1 C3 1.997(5) . ?
Mo1 C1 1.979(6) . ?
Mo1 C13 2.333(5) . ?
Mo1 C16 2.357(5) . ?
Mo1 C12 2.358(4) . ?
Mo1 C14 2.311(5) . ?
Mo1 C15 2.318(5) . ?
Mo1 C2 1.992(5) . ?
As1 C7 1.939(5) . ?
As1 C4 1.929(5) . ?
O2 C2 1.140(7) . ?
O3 C3 1.142(6) . ?
C7 C6 1.350(8) . ?
C7 C11 1.499(8) . ?
C1 O1 1.148(7) . ?
C13 H13 0.9300 . ?
C13 C12 1.424(7) . ?
C13 C14 1.415(8) . ?
C16 H16 0.9300 . ?
C16 C12 1.406(7) . ?
C16 C15 1.415(7) . ?
C6 C5 1.469(8) . ?
C6 C10 1.512(8) . ?
C12 H12 0.9300 . ?
C14 H14 0.9300 . ?
C14 C15 1.416(8) . ?
C8 H8A 0.9600 . ?
C8 H8B 0.9600 . ?
C8 H8C 0.9600 . ?
C8 C4 1.499(8) . ?
C15 H15 0.9300 . ?
C4 C5 1.353(8) . ?
C5 C9 1.508(7) . ?
C10 H10A 0.9600 . ?
C10 H10B 0.9600 . ?
C10 H10C 0.9600 . ?
C11 H11A 0.9600 . ?
C11 H11B 0.9600 . ?
C11 H11C 0.9600 . ?
C9 H9A 0.9600 . ?
C9 H9B 0.9600 . ?
C9 H9C 0.9600 . ?

loop_
_geom_torsion_atom_site_label_1
_geom_torsion_atom_site_label_2
_geom_torsion_atom_site_label_3
_geom_torsion_atom_site_label_4
_geom_torsion
_geom_torsion_site_symmetry_1
_geom_torsion_site_symmetry_2
_geom_torsion_site_symmetry_3
_geom_torsion_site_symmetry_4
_geom_torsion_publ_flag
Mo1 C13 C12 C16 63.9(3) . . . . ?
Mo1 C13 C14 C15 -64.6(3) . . . . ?
Mo1 C16 C12 C13 -63.1(3) . . . . ?
Mo1 C16 C15 C14 64.3(3) . . . . ?
Mo1 C14 C15 C16 -65.6(4) . . . . ?
As1 C7 C6 C5 6.4(6) . . . . ?
As1 C7 C6 C10 -173.5(5) . . . . ?
As1 C4 C5 C6 -5.9(6) . . . . ?
As1 C4 C5 C9 174.9(5) . . . . ?
C7 C6 C5 C4 -0.4(8) . . . . ?
C7 C6 C5 C9 178.9(5) . . . . ?
C13 C14 C15 Mo1 65.0(4) . . . . ?
C13 C14 C15 C16 -0.6(6) . . . . ?
C12 C13 C14 Mo1 64.7(3) . . . . ?
C12 C13 C14 C15 0.1(6) . . . . ?
C12 C16 C15 Mo1 -63.4(4) . . . . ?
C12 C16 C15 C14 0.9(6) . . . . ?
C14 C13 C12 Mo1 -63.5(3) . . . . ?
C14 C13 C12 C16 0.4(6) . . . . ?
C8 C4 C5 C6 -179.6(5) . . . . ?
C8 C4 C5 C9 1.1(9) . . . . ?
C15 C16 C12 Mo1 62.3(3) . . . . ?
C15 C16 C12 C13 -0.8(6) . . . . ?
C10 C6 C5 C4 179.5(5) . . . . ?
C10 C6 C5 C9 -1.2(8) . . . . ?
C11 C7 C6 C5 178.6(6) . . . . ?
C11 C7 C6 C10 -1.3(10) . . . . ?

loop_
_twin_individual_id
_twin_individual_mass_fraction_refined
_oxdiff_twin_reflns_isolated
_oxdiff_twin_reflns_overlapped
_twin_individual_twin_lattice_type
_twin_individual_twin_matrix_11
_twin_individual_twin_matrix_12
_twin_individual_twin_matrix_13
_twin_individual_twin_matrix_21
_twin_individual_twin_matrix_22
_twin_individual_twin_matrix_23
_twin_individual_twin_matrix_31
_twin_individual_twin_matrix_32
_twin_individual_twin_matrix_33
1 0.6737(10) 6826 6993 ref 1.0000 0.0000 0.0000 0.0000 1.0000 0.0000 0.0000 0.0000 1.0000
2 0.3263(10) 6787 6993 nmt -0.9999 0.0004 -0.0001 0.0001 -1.0000 -0.0001 0.1771 -0.7912 0.9999
